data_4312371
loop_
_publ_author_name
'Evgeny V. Dikarev'
'Renee Y. Becker'
'Eric Block'
'Zhixing Shan'
'R. Curtis Haltiwanger'
'Marina A. Petrukhina'

_publ_section_title
;
 The First Coordination Complexes of Selenones: A Structural Comparison
 with Complexes of Sulfones
;
_journal_name_full 'Inorganic Chemistry'
_journal_page_first 7098
_journal_page_last 7105
_journal_paper_doi 10.1021/ic0302130
_journal_volume 42
_journal_year 2003
_chemical_formula_moiety '[Rh2 (O2 C C F3)4 ((C6 H5)2 S O2)]'
_chemical_formula_structural Rh2(O2CCF3)4(Ph2SO2)
_chemical_formula_sum 'C20 H10 F12 O10 Rh2 S'
_chemical_formula_weight 876.16
_chemical_melting_point ?
_chemical_name_systematic
;
  Catena-(tetrakis(mu2-trifluoroacetato-O,O')-(mu2-diphenyl sulfone-O,O')
  -di-rhodium(II,II))
;
_space_group_IT_number 2
_symmetry_cell_setting triclinic
_symmetry_space_group_name_Hall '-P 1'
_symmetry_space_group_name_H-M 'P -1'
_atom_sites_solution_hydrogens geom
_atom_sites_solution_primary direct
_atom_sites_solution_secondary difmap
_audit_creation_method SHELXL-97
_cell_angle_alpha 96.876(7)
_cell_angle_beta 112.277(8)
_cell_angle_gamma 110.450(4)
_cell_formula_units_Z 2
_cell_length_a 11.1098(9)
_cell_length_b 11.9417(9)
_cell_length_c 12.9680(9)
_cell_measurement_reflns_used 250
_cell_measurement_temperature 213(2)
_cell_measurement_theta_max 20.8
_cell_measurement_theta_min 7.0
_cell_volume 1427.2(2)
_computing_cell_refinement 'MADNES (Enraf-Nonius, 1989)'
_computing_data_collection 'MADNES (Enraf-Nonius, 1989)'
_computing_data_reduction 'PROCOR (Kabsch, 1988)'
_computing_molecular_graphics 'SHELXTL V.5 (Siemens, 1994)'
_computing_publication_material CIFTAB
_computing_structure_refinement 'SHELXL-97 (Sheldrick, 1997)'
_computing_structure_solution 'SHELXS-97 (Sheldrick, 1990)'
_diffrn_ambient_temperature 213(2)
_diffrn_measured_fraction_theta_full 0.919
_diffrn_measured_fraction_theta_max 0.919
_diffrn_measurement_device_type 'Nonius FAST area detector'
_diffrn_measurement_method 'Ellipsoid-mask fitting'
_diffrn_radiation_monochromator graphite
_diffrn_radiation_source 'fine-focus sealed tube'
_diffrn_radiation_type MoK\a
_diffrn_radiation_wavelength 0.71073
_diffrn_reflns_av_R_equivalents 0.0737
_diffrn_reflns_av_sigmaI/netI 0.0504
_diffrn_reflns_limit_h_max 13
_diffrn_reflns_limit_h_min -13
_diffrn_reflns_limit_k_max 14
_diffrn_reflns_limit_k_min -13
_diffrn_reflns_limit_l_max 15
_diffrn_reflns_limit_l_min -15
_diffrn_reflns_number 8703
_diffrn_reflns_theta_full 25.08
_diffrn_reflns_theta_max 25.08
_diffrn_reflns_theta_min 2.54
_diffrn_standards_number 'none (area detector data)'
_exptl_absorpt_coefficient_mu 1.358
_exptl_absorpt_correction_T_max 0.8762
_exptl_absorpt_correction_T_min 0.7277
_exptl_absorpt_correction_type 'symmetry-related measurements'
_exptl_crystal_colour green
_exptl_crystal_density_diffrn 2.039
_exptl_crystal_density_meas ?
_exptl_crystal_density_method none
_exptl_crystal_description block
_exptl_crystal_F_000 848
_exptl_crystal_size_max 0.25
_exptl_crystal_size_mid 0.18
_exptl_crystal_size_min 0.10
_refine_diff_density_max 0.992
_refine_diff_density_min -0.977
_refine_diff_density_rms 0.153
_refine_ls_extinction_coef noref
_refine_ls_extinction_method none
_refine_ls_goodness_of_fit_ref 1.043
_refine_ls_hydrogen_treatment noref
_refine_ls_matrix_type full
_refine_ls_number_parameters 418
_refine_ls_number_reflns 4663
_refine_ls_number_restraints 48
_refine_ls_restrained_S_all 1.066
_refine_ls_R_factor_all 0.0564
_refine_ls_R_factor_gt 0.0508
_refine_ls_shift/su_max 0.001
_refine_ls_shift/su_mean 0.000
_refine_ls_structure_factor_coef Fsqd
_refine_ls_weighting_details 'calc w=1/[\s^2^(Fo^2^)+(0.0723P)^2^+8.1591P] where P=(Fo^2^+2Fc^2^)/3'
_refine_ls_weighting_scheme calc
_refine_ls_wR_factor_gt 0.1326
_refine_ls_wR_factor_ref 0.1391
_reflns_number_gt 4209
_reflns_number_total 4663
_reflns_threshold_expression >2sigma(I)
_cod_data_source_file ic0302130_3.cif
_cod_data_source_block '[Rh2(O2CCF3)4(Ph2SO2)]_(2a)'
_cod_depositor_comments
;
The following automatic conversions were performed:

'_chemical_melting_point' value 'not measured' was changed to '?' -
the value is undefined or not given.

Automatic conversion script
Id: cif_fix_values 1569 2011-02-09 13:29:24Z adriana 

The following automatic conversions were performed:

'_exptl_crystal_density_meas' value 'not measured' was changed to '?'
- the value is perceived as not measured.

Automatic conversion script
Id: cif_fix_values 3008 2015-01-20 13:52:24Z robertas 
;
_cod_database_code 4312371

loop_
_symmetry_equiv_pos_as_xyz
'x, y, z'
'-x, -y, -z'

loop_
_atom_site_label
_atom_site_type_symbol
_atom_site_fract_x
_atom_site_fract_y
_atom_site_fract_z
_atom_site_U_iso_or_equiv
_atom_site_adp_type
_atom_site_occupancy
_atom_site_symmetry_multiplicity
_atom_site_calc_flag
_atom_site_refinement_flags
_atom_site_disorder_assembly
_atom_site_disorder_group
Rh1 Rh 0.62200(4) 0.56127(4) 0.02006(4) 0.01880(16) Uani 1 1 d . . .
Rh2 Rh 0.98287(5) 0.93759(4) 0.41176(4) 0.02525(17) Uani 1 1 d . . .
S1 S 0.97497(14) 0.76127(13) 0.15275(12) 0.0210(3) Uani 1 1 d . . .
O1 O 0.6827(4) 0.5542(4) 0.1878(4) 0.0278(9) Uani 1 1 d . A .
O2 O 0.6385(4) 0.3991(4) -0.0213(4) 0.0283(9) Uani 1 1 d . B .
O3 O 0.5498(4) 0.5622(4) -0.1487(3) 0.0292(9) Uani 1 1 d . . .
O4 O 0.5921(4) 0.7160(4) 0.0589(4) 0.0269(9) Uani 1 1 d . . .
O5 O 0.7708(5) 0.8427(5) 0.3722(4) 0.0346(10) Uani 1 1 d . C .
O6 O 0.9347(5) 1.0630(4) 0.3311(4) 0.0347(10) Uani 1 1 d . D .
O7 O 1.1960(5) 1.0383(5) 0.4605(4) 0.0372(11) Uani 1 1 d . . .
O8 O 1.0338(5) 0.8196(4) 0.5021(4) 0.0368(10) Uani 1 1 d . . .
O9 O 0.8491(4) 0.6826(4) 0.0445(4) 0.0278(9) Uani 1 1 d . . .
O10 O 0.9513(4) 0.8187(4) 0.2431(4) 0.0290(9) Uani 1 1 d . . .
C1 C 0.5838(6) 0.4942(6) 0.2122(5) 0.0273(13) Uani 1 1 d . . .
C3 C 0.5284(6) 0.2987(5) -0.0503(5) 0.0248(12) Uani 1 1 d . . .
C5 C 0.7336(7) 0.8780(6) 0.4445(6) 0.0356(15) Uani 1 1 d . . .
C7 C 0.9355(7) 1.1541(7) 0.3920(6) 0.0356(15) Uani 1 1 d . . .
C9 C 1.0879(6) 0.8785(5) 0.1183(5) 0.0254(12) Uani 1 1 d . . .
C10 C 1.2044(8) 0.9790(7) 0.2087(7) 0.0469(18) Uani 1 1 d . . .
H10 H 1.2255 0.9817 0.2866 0.056 Uiso 1 1 calc R . .
C11 C 1.2886(10) 1.0749(8) 0.1821(9) 0.064(3) Uani 1 1 d . . .
H11 H 1.3664 1.1449 0.2425 0.076 Uiso 1 1 calc R . .
C12 C 1.2604(9) 1.0694(8) 0.0690(9) 0.055(2) Uani 1 1 d . . .
H12 H 1.3194 1.1351 0.0521 0.066 Uiso 1 1 calc R . .
C13 C 1.1469(9) 0.9690(8) -0.0195(7) 0.048(2) Uani 1 1 d . . .
H13 H 1.1286 0.9662 -0.0969 0.057 Uiso 1 1 calc R . .
C14 C 1.0584(7) 0.8712(7) 0.0032(6) 0.0336(14) Uani 1 1 d . . .
H14 H 0.9804 0.8018 -0.0577 0.040 Uiso 1 1 calc R . .
C15 C 1.0654(6) 0.6706(5) 0.2078(5) 0.0247(12) Uani 1 1 d . . .
C16 C 1.1073(7) 0.6114(6) 0.1396(6) 0.0324(14) Uani 1 1 d . . .
H16 H 1.0900 0.6209 0.0651 0.039 Uiso 1 1 calc R . .
C17 C 1.1753(7) 0.5376(7) 0.1818(7) 0.0384(16) Uani 1 1 d . . .
H17 H 1.2032 0.4958 0.1354 0.046 Uiso 1 1 calc R . .
C18 C 1.2019(8) 0.5253(8) 0.2905(7) 0.0481(18) Uani 1 1 d . . .
H18 H 1.2498 0.4764 0.3195 0.058 Uiso 1 1 calc R . .
C19 C 1.1592(11) 0.5838(9) 0.3573(8) 0.062(2) Uani 1 1 d . . .
H19 H 1.1758 0.5731 0.4313 0.074 Uiso 1 1 calc R . .
C20 C 1.0914(10) 0.6591(8) 0.3172(6) 0.0481(19) Uani 1 1 d . . .
H20 H 1.0641 0.7011 0.3639 0.058 Uiso 1 1 calc R . .
C2 C 0.6344(7) 0.4818(7) 0.3354(6) 0.0389(16) Uani 1 1 d D A 1
F1 F 0.6310(13) 0.3673(8) 0.3315(8) 0.0397(19) Uiso 0.50 1 d PD A 1
F2 F 0.7637(10) 0.5669(10) 0.4105(8) 0.046(2) Uiso 0.50 1 d PD A 1
F3 F 0.5414(11) 0.4881(13) 0.3792(9) 0.048(2) Uiso 0.50 1 d PD A 1
F1X F 0.699(3) 0.409(2) 0.349(2) 0.064(6) Uiso 0.25 1 d PD A 2
F2X F 0.7210(17) 0.5935(11) 0.4169(12) 0.034(4) Uiso 0.25 1 d PD A 2
F3X F 0.5210(14) 0.4308(18) 0.3600(14) 0.036(4) Uiso 0.25 1 d PD A 2
F1Y F 0.583(2) 0.3735(13) 0.3476(16) 0.050(5) Uiso 0.25 1 d PD A 3
F2Y F 0.7816(12) 0.5217(16) 0.3909(13) 0.031(3) Uiso 0.25 1 d PD A 3
F3Y F 0.611(3) 0.561(2) 0.4015(18) 0.069(6) Uiso 0.25 1 d PD A 3
C4 C 0.5473(7) 0.1792(7) -0.0722(6) 0.0381(16) Uani 1 1 d D B 1
F4 F 0.5740(15) 0.1446(10) 0.0267(8) 0.038(2) Uiso 0.50 1 d PD B 1
F5 F 0.4254(9) 0.0847(9) -0.1568(10) 0.037(2) Uiso 0.50 1 d PD B 1
F6 F 0.6540(11) 0.1936(9) -0.0999(12) 0.032(2) Uiso 0.50 1 d PD B 1
F4X F 0.626(2) 0.159(2) 0.0239(14) 0.056(6) Uiso 0.25 1 d PD B 2
F5X F 0.4233(16) 0.0752(15) -0.119(2) 0.052(6) Uiso 0.25 1 d PD B 2
F6X F 0.612(2) 0.1784(19) -0.1423(18) 0.048(6) Uiso 0.25 1 d PD B 2
F4Y F 0.517(3) 0.108(2) -0.006(2) 0.075(8) Uiso 0.25 1 d PD B 3
F5Y F 0.451(2) 0.106(2) -0.1821(14) 0.061(7) Uiso 0.25 1 d PD B 3
F6Y F 0.6805(15) 0.1997(17) -0.0507(19) 0.046(5) Uiso 0.25 1 d PD B 3
C6 C 0.5731(9) 0.8043(10) 0.4109(7) 0.062(2) Uani 1 1 d D C 1
F7 F 0.5099(11) 0.8885(9) 0.3838(10) 0.054(2) Uiso 0.50 1 d PD C 1
F8 F 0.5441(12) 0.7788(12) 0.4935(9) 0.064(3) Uiso 0.50 1 d PD C 1
F9 F 0.5100(11) 0.7011(10) 0.3213(8) 0.052(3) Uiso 0.50 1 d PD C 1
F7X F 0.5095(15) 0.8727(13) 0.4277(13) 0.085(4) Uiso 0.50 1 d PD C 2
F8X F 0.5678(11) 0.7381(10) 0.4928(8) 0.052(2) Uiso 0.50 1 d PD C 2
F9X F 0.4955(11) 0.7333(10) 0.3042(8) 0.050(3) Uiso 0.50 1 d PD C 2
C8 C 0.8865(10) 1.2405(8) 0.3286(7) 0.055(2) Uani 1 1 d D D 1
F10 F 0.7361(10) 1.1914(10) 0.2894(10) 0.058(3) Uiso 0.50 1 d PD D 1
F11 F 0.8929(13) 1.2409(10) 0.2306(8) 0.058(3) Uiso 0.50 1 d PD D 1
F12 F 0.9499(13) 1.3549(9) 0.3956(9) 0.054(3) Uiso 0.50 1 d PD D 1
F10X F 0.7560(13) 1.1867(13) 0.2475(12) 0.091(4) Uiso 0.50 1 d PD D 2
F11X F 0.9656(13) 1.2741(11) 0.2654(10) 0.065(3) Uiso 0.50 1 d PD D 2
F12X F 0.9086(13) 1.3433(9) 0.3975(8) 0.048(3) Uiso 0.50 1 d PD D 2

loop_
_atom_site_aniso_label
_atom_site_aniso_U_11
_atom_site_aniso_U_22
_atom_site_aniso_U_33
_atom_site_aniso_U_23
_atom_site_aniso_U_13
_atom_site_aniso_U_12
Rh1 0.0151(3) 0.0207(3) 0.0190(3) 0.0063(2) 0.0074(2) 0.0061(2)
Rh2 0.0246(3) 0.0276(3) 0.0183(3) 0.0004(2) 0.0095(2) 0.0079(2)
S1 0.0176(6) 0.0228(7) 0.0192(7) 0.0024(6) 0.0101(6) 0.0045(6)
O1 0.0196(19) 0.031(2) 0.024(2) 0.0089(19) 0.0057(17) 0.0057(19)
O2 0.023(2) 0.031(2) 0.032(2) 0.008(2) 0.0116(19) 0.014(2)
O3 0.025(2) 0.037(3) 0.022(2) 0.010(2) 0.0097(18) 0.009(2)
O4 0.021(2) 0.024(2) 0.034(2) 0.0095(19) 0.0131(18) 0.0055(18)
O5 0.030(2) 0.042(3) 0.023(2) -0.001(2) 0.010(2) 0.012(2)
O6 0.043(3) 0.035(3) 0.024(2) 0.008(2) 0.015(2) 0.015(2)
O7 0.029(2) 0.045(3) 0.027(2) -0.005(2) 0.010(2) 0.012(2)
O8 0.047(3) 0.034(3) 0.027(2) 0.003(2) 0.015(2) 0.019(2)
O9 0.0179(19) 0.037(3) 0.021(2) 0.0024(19) 0.0075(17) 0.0074(19)
O10 0.022(2) 0.034(2) 0.024(2) -0.0009(19) 0.0113(18) 0.0052(19)
C1 0.026(3) 0.030(3) 0.023(3) 0.007(3) 0.008(3) 0.012(3)
C3 0.024(3) 0.023(3) 0.026(3) 0.007(3) 0.012(3) 0.008(3)
C5 0.033(3) 0.028(4) 0.028(3) 0.000(3) 0.008(3) 0.003(3)
C7 0.041(4) 0.038(4) 0.029(3) 0.007(3) 0.018(3) 0.015(3)
C9 0.023(3) 0.023(3) 0.029(3) 0.007(3) 0.015(3) 0.005(3)
C10 0.039(4) 0.039(4) 0.044(4) 0.001(4) 0.023(4) -0.005(4)
C11 0.055(5) 0.035(4) 0.082(7) 0.005(5) 0.044(5) -0.011(4)
C12 0.053(5) 0.035(4) 0.089(7) 0.027(5) 0.050(5) 0.010(4)
C13 0.063(5) 0.062(5) 0.060(5) 0.042(5) 0.047(5) 0.042(5)
C14 0.033(3) 0.038(4) 0.036(4) 0.015(3) 0.020(3) 0.015(3)
C15 0.018(3) 0.024(3) 0.029(3) 0.007(3) 0.012(2) 0.005(3)
C16 0.035(3) 0.037(4) 0.030(3) 0.009(3) 0.018(3) 0.017(3)
C17 0.033(4) 0.038(4) 0.053(4) 0.013(3) 0.026(3) 0.018(3)
C18 0.039(4) 0.047(5) 0.063(5) 0.020(4) 0.021(4) 0.024(4)
C19 0.098(7) 0.068(6) 0.048(5) 0.034(5) 0.039(5) 0.055(6)
C20 0.077(6) 0.052(5) 0.037(4) 0.019(4) 0.034(4) 0.041(5)
C2 0.037(4) 0.040(4) 0.032(4) 0.014(3) 0.012(3) 0.011(3)
C4 0.040(4) 0.035(4) 0.050(4) 0.016(3) 0.025(4) 0.021(3)
C6 0.044(4) 0.084(7) 0.039(4) -0.003(5) 0.018(4) 0.015(5)
C8 0.073(6) 0.046(5) 0.041(4) 0.011(4) 0.021(4) 0.026(5)

loop_
_atom_type_symbol
_atom_type_description
_atom_type_scat_dispersion_real
_atom_type_scat_dispersion_imag
_atom_type_scat_source
C C 0.0033 0.0016 'International Tables Vol C Tables 4.2.6.8 and 6.1.1.4'
H H 0.0000 0.0000 'International Tables Vol C Tables 4.2.6.8 and 6.1.1.4'
O O 0.0106 0.0060 'International Tables Vol C Tables 4.2.6.8 and 6.1.1.4'
F F 0.0171 0.0103 'International Tables Vol C Tables 4.2.6.8 and 6.1.1.4'
S S 0.1246 0.1234 'International Tables Vol C Tables 4.2.6.8 and 6.1.1.4'
Rh Rh -1.1178 0.9187 'International Tables Vol C Tables 4.2.6.8 and 6.1.1.4'

loop_
_geom_angle_atom_site_label_1
_geom_angle_atom_site_label_2
_geom_angle_atom_site_label_3
_geom_angle
_geom_angle_site_symmetry_1
_geom_angle_site_symmetry_3
_geom_angle_publ_flag
O4 Rh1 O3 89.11(18) . . y
O4 Rh1 O2 176.29(15) . . y
O3 Rh1 O2 90.75(17) . . y
O4 Rh1 O1 90.86(17) . . y
O3 Rh1 O1 176.71(15) . . y
O2 Rh1 O1 89.06(17) . . y
O4 Rh1 O9 90.73(16) . . y
O3 Rh1 O9 86.77(15) . . y
O2 Rh1 O9 92.96(16) . . y
O1 Rh1 O9 96.52(15) . . y
O4 Rh1 Rh1 88.00(11) . 2_665 n
O3 Rh1 Rh1 88.74(12) . 2_665 n
O2 Rh1 Rh1 88.29(12) . 2_665 n
O1 Rh1 Rh1 87.97(11) . 2_665 n
O9 Rh1 Rh1 175.36(10) . 2_665 n
O8 Rh2 O6 176.27(17) . . y
O8 Rh2 O7 89.1(2) . . y
O6 Rh2 O7 90.5(2) . . y
O8 Rh2 O5 90.6(2) . . y
O6 Rh2 O5 89.55(19) . . y
O7 Rh2 O5 176.50(17) . . y
O8 Rh2 O10 92.46(16) . . y
O6 Rh2 O10 91.26(16) . . y
O7 Rh2 O10 91.60(16) . . y
O5 Rh2 O10 91.91(16) . . y
O8 Rh2 Rh2 87.54(12) . 2_776 n
O6 Rh2 Rh2 88.74(12) . 2_776 n
O7 Rh2 Rh2 88.13(13) . 2_776 n
O5 Rh2 Rh2 88.37(13) . 2_776 n
O10 Rh2 Rh2 179.72(11) . 2_776 n
O10 S1 O9 116.9(2) . . y
O10 S1 C9 109.1(3) . . y
O9 S1 C9 106.8(3) . . y
O10 S1 C15 108.2(3) . . y
O9 S1 C15 107.8(3) . . y
C9 S1 C15 107.7(3) . . y
C1 O1 Rh1 116.8(4) . . n
C3 O2 Rh1 116.8(4) . . n
C1 O3 Rh1 116.7(4) 2_665 . n
C3 O4 Rh1 118.0(4) 2_665 . n
C5 O5 Rh2 115.9(4) . . n
C7 O6 Rh2 116.8(4) . . n
C5 O7 Rh2 116.4(4) 2_776 . n
C7 O8 Rh2 118.3(4) 2_776 . n
S1 O9 Rh1 127.2(2) . . y
S1 O10 Rh2 163.9(3) . . y
O3 C1 O1 129.8(5) 2_665 . n
O3 C1 C2 114.9(5) 2_665 . n
O1 C1 C2 115.2(5) . . n
O4 C3 O2 128.9(6) 2_665 . n
O4 C3 C4 115.4(5) 2_665 . n
O2 C3 C4 115.6(5) . . n
O5 C5 O7 131.2(6) . 2_776 n
O5 C5 C6 114.0(6) . . n
O7 C5 C6 114.8(6) 2_776 . n
O8 C7 O6 128.5(6) 2_776 . n
O8 C7 C8 115.0(6) 2_776 . n
O6 C7 C8 116.4(6) . . n
C10 C9 C14 121.3(6) . . n
C10 C9 S1 118.3(5) . . n
C14 C9 S1 120.4(5) . . n
C11 C10 C9 118.7(8) . . n
C12 C11 C10 120.7(8) . . n
C13 C12 C11 120.3(7) . . n
C12 C13 C14 120.9(7) . . n
C13 C14 C9 118.1(7) . . n
C20 C15 C16 121.2(6) . . n
C20 C15 S1 119.5(5) . . n
C16 C15 S1 119.3(5) . . n
C15 C16 C17 119.3(6) . . n
C18 C17 C16 120.2(6) . . n
C17 C18 C19 120.2(7) . . n
C18 C19 C20 120.8(7) . . n
C15 C20 C19 118.3(7) . . n
F2 C2 F1 109.3(8) . . n
F2 C2 F3 107.1(9) . . n
F1 C2 F3 105.8(8) . . n
F2 C2 C1 114.6(6) . . n
F1 C2 C1 108.7(7) . . n
F3 C2 C1 110.9(6) . . n
F6 C4 F5 108.7(9) . . n
F6 C4 F4 109.8(9) . . n
F5 C4 F4 106.5(9) . . n
F6 C4 C3 112.9(6) . . n
F5 C4 C3 111.7(6) . . n
F4 C4 C3 107.0(7) . . n
F8 C6 F9 110.5(10) . . n
F8 C6 F7 100.2(9) . . n
F9 C6 F7 111.8(9) . . n
F8 C6 C5 115.9(8) . . n
F9 C6 C5 112.0(8) . . n
F7 C6 C5 105.8(8) . . n
F11 C8 F12 109.3(9) . . n
F11 C8 F10 100.6(9) . . n
F12 C8 F10 110.7(9) . . n
F11 C8 C7 117.3(8) . . n
F12 C8 C7 112.2(8) . . n
F10 C8 C7 106.1(7) . . n

loop_
_geom_bond_atom_site_label_1
_geom_bond_atom_site_label_2
_geom_bond_distance
_geom_bond_site_symmetry_2
_geom_bond_publ_flag
Rh1 O4 2.027(4) . y
Rh1 O3 2.029(4) . y
Rh1 O2 2.037(4) . y
Rh1 O1 2.041(4) . y
Rh1 O9 2.301(4) . y
Rh1 Rh1 2.3953(8) 2_665 y
Rh2 O8 2.032(5) . y
Rh2 O6 2.033(4) . y
Rh2 O7 2.036(5) . y
Rh2 O5 2.044(5) . y
Rh2 O10 2.290(4) . y
Rh2 Rh2 2.3940(9) 2_776 y
S1 O10 1.443(4) . y
S1 O9 1.444(4) . y
S1 C9 1.755(6) . y
S1 C15 1.758(6) . y
O1 C1 1.261(7) . n
O2 C3 1.262(7) . n
O3 C1 1.256(7) 2_665 n
O4 C3 1.247(7) 2_665 n
O5 C5 1.244(8) . n
O6 C7 1.259(8) . n
O7 C5 1.247(8) 2_776 n
O8 C7 1.252(8) 2_776 n
C1 O3 1.256(7) 2_665 n
C1 C2 1.524(8) . n
C3 O4 1.247(7) 2_665 n
C3 C4 1.523(9) . n
C5 O7 1.247(8) 2_776 n
C5 C6 1.538(11) . n
C7 O8 1.252(8) 2_776 n
C7 C8 1.514(10) . n
C9 C10 1.384(10) . n
C9 C14 1.385(9) . n
C10 C11 1.377(10) . n
C11 C12 1.367(13) . n
C12 C13 1.364(13) . n
C13 C14 1.385(10) . n
C15 C20 1.371(9) . n
C15 C16 1.376(8) . n
C16 C17 1.383(9) . n
C17 C18 1.364(11) . n
C18 C19 1.364(12) . n
C19 C20 1.391(11) . n
C2 F2 1.314(10) . n
C2 F1 1.348(10) . n
C2 F3 1.373(10) . n
C4 F6 1.326(9) . n
C4 F5 1.349(10) . n
C4 F4 1.352(10) . n
C6 F8 1.271(12) . n
C6 F9 1.340(12) . n
C6 F7 1.421(13) . n
C8 F11 1.301(12) . n
C8 F12 1.303(12) . n
C8 F10 1.412(13) . n
